data_7217446
loop_
_publ_author_name
'Constantinides, Christos P.'
'Eisler, Dana J.'
'Alberola, A.'
'Carter, Emma'
'Murphy, Damien M.'
'Rawson, Jeremy M.'

_publ_section_title
;
 Weakening of the \p*--\p* dimerisation in 1,2,3,5-dithiadiazolyl
 radicals: structural, EPR, magnetic and computational studies of
 dichlorophenyl dithiadiazolyls, Cl2C6H3CNSSN
;
_journal_issue 31
_journal_name_full CrystEngComm
_journal_page_first 7298
_journal_paper_doi 10.1039/C4CE00308J
_journal_volume 16
_journal_year 2014
_chemical_formula_moiety 'C7 H3 Cl2 N2 S2'
_chemical_formula_sum 'C7 H3 Cl2 N2 S2'
_chemical_formula_weight 250.13
_chemical_name_systematic
; 
 ? 
;
_space_group_IT_number 14
_symmetry_cell_setting monoclinic
_symmetry_space_group_name_Hall '-P 2ybc'
_symmetry_space_group_name_H-M 'P 1 21/c 1'
_atom_sites_solution_hydrogens geom
_atom_sites_solution_primary direct
_atom_sites_solution_secondary difmap
_audit_creation_method SHELXL-97
_cell_angle_alpha 90.00
_cell_angle_beta 97.366(2)
_cell_angle_gamma 90.00
_cell_formula_units_Z 8
_cell_length_a 7.2196(4)
_cell_length_b 11.8203(6)
_cell_length_c 20.893(1)
_cell_measurement_reflns_used 11567
_cell_measurement_temperature 180(2)
_cell_measurement_theta_max 27.48
_cell_measurement_theta_min 1.00
_cell_volume 1768.25(16)
_computing_cell_refinement 'HKL Scalepack (Otwinowski & Minor 1997)'
_computing_data_collection 'Collect (Nonius B.V. 1998)'
_computing_data_reduction
;
 HKL Denzo and Scalepack (Otwinowski & Minor 1997)
;
_computing_molecular_graphics 'Bruker SHELXTL'
_computing_publication_material 'SHELXL-97 (Sheldrick 1997)'
_computing_structure_refinement 'SHELXL-97 (Sheldrick 1997)'
_computing_structure_solution 'SHELXS-97 (Sheldrick, 1990)'
_diffrn_ambient_temperature 180(2)
_diffrn_measured_fraction_theta_full 0.984
_diffrn_measured_fraction_theta_max 0.984
_diffrn_measurement_device_type 'Nonius Kappa CCD'
_diffrn_measurement_method 'thin slice \w and \f scans'
_diffrn_radiation_monochromator graphite
_diffrn_radiation_source 'fine-focus sealed tube'
_diffrn_radiation_type MoK\a
_diffrn_radiation_wavelength 0.71073
_diffrn_reflns_av_R_equivalents 0.061
_diffrn_reflns_av_sigmaI/netI 0.0415
_diffrn_reflns_limit_h_max 9
_diffrn_reflns_limit_h_min -9
_diffrn_reflns_limit_k_max 14
_diffrn_reflns_limit_k_min -14
_diffrn_reflns_limit_l_max 26
_diffrn_reflns_limit_l_min -26
_diffrn_reflns_number 11989
_diffrn_reflns_theta_full 26.37
_diffrn_reflns_theta_max 26.37
_diffrn_reflns_theta_min 3.33
_exptl_absorpt_coefficient_mu 1.150
_exptl_absorpt_correction_T_max 0.888
_exptl_absorpt_correction_T_min 0.709
_exptl_absorpt_correction_type multi-scan
_exptl_absorpt_process_details
;
multi-scan from symmetry-related measurements 
 Sortav (Blessing 1995)
;
_exptl_crystal_colour black
_exptl_crystal_density_diffrn 1.879
_exptl_crystal_density_method 'not measured'
_exptl_crystal_description needle
_exptl_crystal_F_000 1000
_exptl_crystal_size_max 0.46
_exptl_crystal_size_mid 0.14
_exptl_crystal_size_min 0.10
_refine_diff_density_max 0.468
_refine_diff_density_min -0.364
_refine_diff_density_rms 0.082
_refine_ls_extinction_method none
_refine_ls_goodness_of_fit_ref 1.057
_refine_ls_hydrogen_treatment constr
_refine_ls_matrix_type full
_refine_ls_number_parameters 236
_refine_ls_number_reflns 3545
_refine_ls_number_restraints 0
_refine_ls_restrained_S_all 1.057
_refine_ls_R_factor_all 0.0624
_refine_ls_R_factor_gt 0.0476
_refine_ls_shift/su_max 0.000
_refine_ls_shift/su_mean 0.000
_refine_ls_structure_factor_coef Fsqd
_refine_ls_weighting_details 'calc w=1/[\s^2^(Fo^2^)+(0.0490P)^2^+4.8861P] where P=(Fo^2^+2Fc^2^)/3'
_refine_ls_weighting_scheme calc
_refine_ls_wR_factor_gt 0.1210
_refine_ls_wR_factor_ref 0.1289
_reflns_number_gt 2908
_reflns_number_total 3545
_reflns_threshold_expression >2sigma(I)
_cod_data_source_file c4ce00308j2.cif
_cod_data_source_block 34_dichloro
_cod_original_sg_symbol_H-M 'P 21/c'
_cod_database_code 7217446

loop_
_symmetry_equiv_pos_as_xyz
'x, y, z'
'-x, y+1/2, -z+1/2'
'-x, -y, -z'
'x, -y-1/2, z-1/2'

loop_
_atom_site_label
_atom_site_type_symbol
_atom_site_fract_x
_atom_site_fract_y
_atom_site_fract_z
_atom_site_U_iso_or_equiv
_atom_site_adp_type
_atom_site_occupancy
_atom_site_symmetry_multiplicity
_atom_site_calc_flag
_atom_site_refinement_flags
S1 S 0.15426(17) 0.39351(10) 0.46763(6) 0.0351(3) Uani 1 1 d .
S2 S 0.12749(19) 0.22199(10) 0.44352(6) 0.0384(3) Uani 1 1 d .
N1 N 0.1516(5) 0.4355(3) 0.39275(18) 0.0332(9) Uani 1 1 d .
N2 N 0.1182(6) 0.2435(3) 0.36581(18) 0.0343(9) Uani 1 1 d .
C1 C 0.1325(6) 0.3516(4) 0.3498(2) 0.0284(9) Uani 1 1 d .
C2 C 0.1296(5) 0.3799(4) 0.2803(2) 0.0263(9) Uani 1 1 d .
C3 C 0.0732(5) 0.2973(4) 0.2343(2) 0.0269(9) Uani 1 1 d .
H3A H 0.0337 0.2251 0.2473 0.032 Uiso 1 1 calc R
C4 C 0.0754(6) 0.3214(4) 0.1692(2) 0.0275(9) Uani 1 1 d .
C5 C 0.1331(6) 0.4269(4) 0.1505(2) 0.0281(9) Uani 1 1 d .
C6 C 0.1867(6) 0.5097(4) 0.1965(2) 0.0302(10) Uani 1 1 d .
H6A H 0.2244 0.5823 0.1835 0.036 Uiso 1 1 calc R
C7 C 0.1851(6) 0.4859(4) 0.2615(2) 0.0289(9) Uani 1 1 d .
H7A H 0.2220 0.5421 0.2930 0.035 Uiso 1 1 calc R
Cl1 Cl 0.00211(16) 0.21702(9) 0.11321(6) 0.0358(3) Uani 1 1 d .
Cl2 Cl 0.14061(16) 0.45836(10) 0.06992(6) 0.0373(3) Uani 1 1 d .
S3 S 0.60302(17) 0.37340(10) 0.48289(5) 0.0338(3) Uani 1 1 d .
S4 S 0.56495(18) 0.20380(10) 0.45593(5) 0.0351(3) Uani 1 1 d .
N3 N 0.6192(5) 0.4179(3) 0.40957(18) 0.0336(9) Uani 1 1 d .
N4 N 0.5749(5) 0.2278(3) 0.37904(17) 0.0322(8) Uani 1 1 d .
C8 C 0.6036(6) 0.3362(4) 0.3651(2) 0.0269(9) Uani 1 1 d .
C9 C 0.6179(6) 0.3665(4) 0.2972(2) 0.0267(9) Uani 1 1 d .
C10 C 0.5651(6) 0.2871(4) 0.2488(2) 0.0265(9) Uani 1 1 d .
H10A H 0.5226 0.2144 0.2597 0.032 Uiso 1 1 calc R
C11 C 0.5748(5) 0.3144(4) 0.1849(2) 0.0253(9) Uani 1 1 d .
C12 C 0.6392(6) 0.4210(4) 0.1688(2) 0.0264(9) Uani 1 1 d .
C13 C 0.6934(6) 0.4999(4) 0.2168(2) 0.0283(9) Uani 1 1 d .
H13A H 0.7371 0.5723 0.2058 0.034 Uiso 1 1 calc R
C14 C 0.6832(6) 0.4723(4) 0.2811(2) 0.0288(9) Uani 1 1 d .
H14A H 0.7210 0.5259 0.3141 0.035 Uiso 1 1 calc R
Cl3 Cl 0.50341(15) 0.21456(9) 0.12624(5) 0.0329(3) Uani 1 1 d .
Cl4 Cl 0.65446(16) 0.45592(10) 0.08935(5) 0.0338(3) Uani 1 1 d .

loop_
_atom_site_aniso_label
_atom_site_aniso_U_11
_atom_site_aniso_U_22
_atom_site_aniso_U_33
_atom_site_aniso_U_23
_atom_site_aniso_U_13
_atom_site_aniso_U_12
S1 0.0442(7) 0.0321(6) 0.0292(6) -0.0029(5) 0.0055(5) 0.0036(5)
S2 0.0555(8) 0.0298(6) 0.0296(6) 0.0020(5) 0.0037(5) -0.0068(5)
N1 0.042(2) 0.027(2) 0.030(2) -0.0003(16) 0.0029(17) 0.0056(16)
N2 0.047(2) 0.028(2) 0.026(2) 0.0010(16) -0.0002(17) -0.0045(17)
C1 0.025(2) 0.025(2) 0.035(2) 0.0022(18) 0.0029(18) 0.0018(17)
C2 0.0210(19) 0.027(2) 0.030(2) 0.0010(18) -0.0010(16) 0.0049(16)
C3 0.022(2) 0.023(2) 0.034(2) 0.0017(18) -0.0016(17) -0.0006(16)
C4 0.021(2) 0.025(2) 0.035(2) -0.0056(18) -0.0016(17) -0.0005(16)
C5 0.024(2) 0.031(2) 0.029(2) 0.0043(18) 0.0045(17) 0.0045(17)
C6 0.029(2) 0.024(2) 0.037(3) 0.0024(19) 0.0001(18) -0.0025(17)
C7 0.027(2) 0.024(2) 0.034(2) 0.0005(18) -0.0026(18) 0.0017(17)
Cl1 0.0375(6) 0.0332(6) 0.0351(6) -0.0075(5) -0.0008(5) -0.0053(5)
Cl2 0.0412(6) 0.0406(6) 0.0301(6) 0.0037(5) 0.0043(5) -0.0032(5)
S3 0.0447(7) 0.0311(6) 0.0249(6) -0.0027(5) 0.0019(5) -0.0021(5)
S4 0.0519(7) 0.0271(6) 0.0263(6) 0.0016(5) 0.0044(5) 0.0066(5)
N3 0.043(2) 0.031(2) 0.027(2) -0.0031(16) 0.0040(16) -0.0014(17)
N4 0.044(2) 0.028(2) 0.0252(19) 0.0031(16) 0.0065(16) 0.0047(16)
C8 0.024(2) 0.028(2) 0.029(2) -0.0015(18) 0.0030(17) 0.0034(17)
C9 0.027(2) 0.028(2) 0.025(2) 0.0004(18) 0.0032(17) 0.0040(17)
C10 0.025(2) 0.025(2) 0.030(2) 0.0018(18) 0.0034(17) -0.0006(17)
C11 0.021(2) 0.027(2) 0.027(2) -0.0055(18) 0.0031(16) 0.0024(16)
C12 0.024(2) 0.029(2) 0.027(2) 0.0023(18) 0.0042(16) 0.0042(17)
C13 0.026(2) 0.023(2) 0.036(2) -0.0016(19) 0.0048(18) -0.0005(17)
C14 0.026(2) 0.028(2) 0.031(2) -0.0046(18) 0.0001(17) 0.0021(17)
Cl3 0.0378(6) 0.0319(6) 0.0289(5) -0.0060(4) 0.0040(4) -0.0061(5)
Cl4 0.0401(6) 0.0340(6) 0.0277(6) 0.0043(5) 0.0060(4) -0.0009(5)

loop_
_atom_type_symbol
_atom_type_description
_atom_type_scat_dispersion_real
_atom_type_scat_dispersion_imag
_atom_type_scat_source
C C 0.0033 0.0016 'International Tables Vol C Tables 4.2.6.8 and 6.1.1.4'
H H 0.0000 0.0000 'International Tables Vol C Tables 4.2.6.8 and 6.1.1.4'
N N 0.0061 0.0033 'International Tables Vol C Tables 4.2.6.8 and 6.1.1.4'
S S 0.1246 0.1234 'International Tables Vol C Tables 4.2.6.8 and 6.1.1.4'
Cl Cl 0.1484 0.1585 'International Tables Vol C Tables 4.2.6.8 and 6.1.1.4'

loop_
_geom_angle_atom_site_label_1
_geom_angle_atom_site_label_2
_geom_angle_atom_site_label_3
_geom_angle
N1 S1 S2 94.27(15)
N2 S2 S1 94.55(15)
C1 N1 S1 113.9(3)
C1 N2 S2 113.9(3)
N2 C1 N1 123.4(4)
N2 C1 C2 118.1(4)
N1 C1 C2 118.5(4)
C7 C2 C3 120.4(4)
C7 C2 C1 120.8(4)
C3 C2 C1 118.8(4)
C4 C3 C2 119.5(4)
C5 C4 C3 120.0(4)
C5 C4 Cl1 121.8(3)
C3 C4 Cl1 118.2(3)
C4 C5 C6 120.3(4)
C4 C5 Cl2 121.0(3)
C6 C5 Cl2 118.7(3)
C7 C6 C5 119.8(4)
C2 C7 C6 120.0(4)
C2 C3 H3A 120
C4 C3 H3A 120
C5 C6 H6A 120
C7 C6 H6A 120
C2 C7 H7A 120
C6 C7 H7A 120
N3 S3 S4 94.51(15)
N4 S4 S3 94.41(14)
C8 N3 S3 114.1(3)
C8 N4 S4 114.0(3)
N3 C8 N4 123.0(4)
N3 C8 C9 118.8(4)
N4 C8 C9 118.2(4)
C14 C9 C10 119.8(4)
C14 C9 C8 121.1(4)
C10 C9 C8 119.1(4)
C11 C10 C9 120.0(4)
C10 C11 C12 120.1(4)
C10 C11 Cl3 118.4(3)
C12 C11 Cl3 121.5(3)
C13 C12 C11 120.2(4)
C13 C12 Cl4 119.1(3)
C11 C12 Cl4 120.7(3)
C12 C13 C14 119.6(4)
C9 C14 C13 120.3(4)
C9 C10 H10A 120
C11 C10 H10A 120
C12 C13 H13A 120
C14 C13 H13A 120
C9 C14 H14A 120
C13 C14 H14A 120

loop_
_geom_bond_atom_site_label_1
_geom_bond_atom_site_label_2
_geom_bond_distance
S1 N1 1.639(4)
S1 S2 2.0920(17)
S2 N2 1.636(4)
N1 C1 1.334(6)
N2 C1 1.328(6)
C1 C2 1.487(6)
C2 C7 1.388(6)
C2 C3 1.394(6)
C3 C4 1.393(6)
C4 C5 1.387(6)
C4 Cl1 1.735(4)
C5 C6 1.391(6)
C5 Cl2 1.732(4)
C6 C7 1.388(6)
C3 H3A 0.950
C6 H6A 0.950
C7 H7A 0.950
S3 N3 1.638(4)
S3 S4 2.0910(17)
S4 N4 1.642(4)
N3 C8 1.334(6)
N4 C8 1.335(6)
C8 C9 1.480(6)
C9 C14 1.393(6)
C9 C10 1.397(6)
C10 C11 1.384(6)
C11 C12 1.398(6)
C11 Cl3 1.731(4)
C12 C13 1.389(6)
C12 Cl4 1.727(4)
C13 C14 1.394(6)
C10 H10A 0.950
C13 H13A 0.950
C14 H14A 0.950
